data_7240916
loop_
_publ_author_name
'Zhao, Kai'
'Zhang, Xiao-Chen'
'Tao, Ji-Yu'
'Wu, Xian-Dan'
'Wu, Jia-Xu'
'Li, Wei-Ming'
'Zhu, Tong-Hao'
'Loh, Teck-Peng'

_publ_section_title
;
 Regio- and stereoselective C(sp2)--H acylation of enamides with aldehydes
 via transition-metal-free photoredox catalysis
;
_journal_issue 16
_journal_name_full 'Green Chemistry'
_journal_page_first 5497
_journal_page_last 5503
_journal_paper_doi 10.1039/D0GC01947J
_journal_volume 22
_journal_year 2020
_chemical_formula_moiety 'C24 H21 N O2'
_chemical_formula_sum 'C24 H21 N O2'
_chemical_formula_weight 355.42
_chemical_melting_point 394.8(4)
_chemical_name_systematic (E)-N-benzyl-N-(3-oxo-1,3-diphenylprop-1-en-1-yl)acetamide
_space_group_crystal_system monoclinic
_space_group_IT_number 14
_space_group_name_Hall '-P 2ybc'
_space_group_name_H-M_alt 'P 1 21/c 1'
_atom_sites_solution_hydrogens geom
_atom_sites_solution_primary dual
_audit_creation_date 2019-05-23
_audit_creation_method
;
Olex2 1.2
(compiled 2018.05.29 svn.r3508 for OlexSys, GUI svn.r5506)
;
_audit_update_record
;
2019-11-06 deposited with the CCDC.	2020-07-13 downloaded from the CCDC.
;
_cell_angle_alpha 90
_cell_angle_beta 94.1240(10)
_cell_angle_gamma 90
_cell_formula_units_Z 4
_cell_length_a 9.1551(2)
_cell_length_b 11.3650(2)
_cell_length_c 18.1448(4)
_cell_measurement_reflns_used 9926
_cell_measurement_temperature 124(2)
_cell_measurement_theta_max 54.82
_cell_measurement_theta_min 3.385
_cell_volume 1883.04(7)
_computing_cell_refinement 'SAINT v8.37A (Bruker, 2015)'
_computing_data_reduction 'SAINT v8.37A (Bruker, 2015)'
_computing_molecular_graphics 'Olex2 (Dolomanov et al., 2009)'
_computing_publication_material 'Olex2 (Dolomanov et al., 2009)'
_computing_structure_refinement 'ShelXL (Sheldrick, 2015)'
_computing_structure_solution 'ShelXT (Sheldrick, 2015)'
_diffrn_ambient_temperature 124.58
_diffrn_measured_fraction_theta_full 0.997
_diffrn_measured_fraction_theta_max 0.997
_diffrn_measurement_device_type 'Bruker D8 Venture'
_diffrn_measurement_method '\f and \w scans'
_diffrn_radiation_type GaK\a
_diffrn_radiation_wavelength 1.34139
_diffrn_reflns_av_R_equivalents 0.0459
_diffrn_reflns_av_unetI/netI 0.0312
_diffrn_reflns_Laue_measured_fraction_full 0.997
_diffrn_reflns_Laue_measured_fraction_max 0.997
_diffrn_reflns_limit_h_max 11
_diffrn_reflns_limit_h_min -11
_diffrn_reflns_limit_k_max 13
_diffrn_reflns_limit_k_min -13
_diffrn_reflns_limit_l_max 22
_diffrn_reflns_limit_l_min -22
_diffrn_reflns_number 21460
_diffrn_reflns_point_group_measured_fraction_full 0.997
_diffrn_reflns_point_group_measured_fraction_max 0.997
_diffrn_reflns_theta_full 53.594
_diffrn_reflns_theta_max 54.950
_diffrn_reflns_theta_min 3.996
_diffrn_standards_number 0
_exptl_absorpt_coefficient_mu 0.403
_exptl_absorpt_correction_T_max 0.7508
_exptl_absorpt_correction_T_min 0.5803
_exptl_absorpt_correction_type multi-scan
_exptl_absorpt_process_details
'SADABS-2016/2 (Bruker,2016/2) was used for absorption correction. wR2(int) was 0.1207 before and 0.0605 after correction. The Ratio of minimum to maximum transmission is 0.7729. The \l/2 correction factor is Not present.'
_exptl_crystal_colour colourless
_exptl_crystal_density_diffrn 1.254
_exptl_crystal_description block
_exptl_crystal_F_000 752
_exptl_crystal_recrystallization_method 'Re-crystallisation from solvent: Ethyl acetate and Hexane'
_exptl_crystal_size_max 0.12
_exptl_crystal_size_mid 0.08
_exptl_crystal_size_min 0.06
_refine_diff_density_max 0.153
_refine_diff_density_min -0.235
_refine_diff_density_rms 0.042
_refine_ls_extinction_method none
_refine_ls_goodness_of_fit_ref 1.070
_refine_ls_hydrogen_treatment constr
_refine_ls_matrix_type full
_refine_ls_number_parameters 245
_refine_ls_number_reflns 3569
_refine_ls_number_restraints 0
_refine_ls_restrained_S_all 1.070
_refine_ls_R_factor_all 0.0497
_refine_ls_R_factor_gt 0.0385
_refine_ls_shift/su_max 0.001
_refine_ls_shift/su_mean 0.000
_refine_ls_structure_factor_coef Fsqd
_refine_ls_weighting_details 'w=1/[\s^2^(Fo^2^)+(0.0404P)^2^+0.5245P] where P=(Fo^2^+2Fc^2^)/3'
_refine_ls_weighting_scheme calc
_refine_ls_wR_factor_gt 0.0890
_refine_ls_wR_factor_ref 0.0961
_reflns_Friedel_coverage 0.000
_reflns_number_gt 2979
_reflns_number_total 3569
_reflns_threshold_expression 'I > 2\s(I)'
_cod_data_source_file d0gc01947j2.cif
_cod_data_source_block 190523sf_0m
_cod_depositor_comments
;
The following automatic conversions were performed:

data item '_chemical_melting_point' value '394.36 - 395.16' was
changed to '394.8(4)' -- the average value was taken and precision
was estimated.

Automatic conversion script
Id: cif_fix_values 7556 2019-12-06 15:28:31Z antanas 

 Adding full bibliography for 7240916--7240920.cif.

 Adding full bibliography for 7240916--7240920.cif.
;
_cod_database_code 7240916
_shelx_shelxl_version_number 2016/6
_shelx_space_group_comment
;
The symmetry employed for this shelxl refinement is uniquely defined
by the following loop, which should always be used as a source of
symmetry information in preference to the above space-group names.
They are only intended as comments.
;
_shelx_estimated_absorpt_t_max 0.976
_shelx_estimated_absorpt_t_min 0.953
_olex2_refinement_description
;
1. Fixed Uiso
 At 1.2 times of:
  All C(H) groups, All C(H,H) groups
 At 1.5 times of:
  All C(H,H,H) groups
2.a Secondary CH2 refined with riding coordinates:
 C18(H18A,H18B)
2.b Aromatic/amide H refined with riding coordinates:
 C4(H4), C7(H7), C8(H8), C9(H9), C10(H10), C11(H11), C13(H13), C14(H14),
 C15(H15), C16(H16), C17(H17), C20(H20), C21(H21), C22(H22), C23(H23), C24(H24)
2.c Idealised Me refined as rotating group:
 C2(H2A,H2B,H2C)
;
_olex2_submission_special_instructions 'No special instructions were received'

loop_
_space_group_symop_operation_xyz
'x, y, z'
'-x, y+1/2, -z+1/2'
'-x, -y, -z'
'x, -y-1/2, z-1/2'

loop_
_atom_site_label
_atom_site_type_symbol
_atom_site_fract_x
_atom_site_fract_y
_atom_site_fract_z
_atom_site_U_iso_or_equiv
_atom_site_adp_type
_atom_site_occupancy
_atom_site_site_symmetry_order
_atom_site_calc_flag
_atom_site_refinement_flags_posn
_atom_site_refinement_flags_adp
_atom_site_refinement_flags_occupancy
_atom_site_disorder_assembly
_atom_site_disorder_group
O1 O 0.23682(11) 0.91156(8) 0.58260(6) 0.0377(3) Uani 1 1 d . . . . .
O2 O 0.10018(10) 0.37906(8) 0.59506(5) 0.0339(2) Uani 1 1 d . . . . .
N1 N 0.28531(11) 0.73489(9) 0.63630(6) 0.0269(3) Uani 1 1 d . . . . .
C1 C 0.20390(14) 0.80773(12) 0.58982(7) 0.0282(3) Uani 1 1 d . . . . .
C2 C 0.06997(15) 0.75764(13) 0.54840(8) 0.0356(3) Uani 1 1 d . . . . .
H2A H 0.006492 0.821993 0.529606 0.053 Uiso 1 1 calc GR . . . .
H2B H 0.016702 0.708188 0.581662 0.053 Uiso 1 1 calc GR . . . .
H2C H 0.099420 0.710090 0.506917 0.053 Uiso 1 1 calc GR . . . .
C3 C 0.24768(13) 0.61415(11) 0.64843(7) 0.0251(3) Uani 1 1 d . . . . .
C4 C 0.26923(13) 0.53685(11) 0.59490(7) 0.0268(3) Uani 1 1 d . . . . .
H4 H 0.316109 0.565753 0.553511 0.032 Uiso 1 1 calc R . . . .
C5 C 0.22754(14) 0.40974(12) 0.59311(7) 0.0264(3) Uani 1 1 d . . . . .
C6 C 0.34851(14) 0.32448(11) 0.58501(7) 0.0248(3) Uani 1 1 d . . . . .
C7 C 0.31819(15) 0.20700(11) 0.56701(7) 0.0270(3) Uani 1 1 d . . . . .
H7 H 0.219520 0.180788 0.560931 0.032 Uiso 1 1 calc R . . . .
C8 C 0.43102(15) 0.12887(12) 0.55802(7) 0.0305(3) Uani 1 1 d . . . . .
H8 H 0.409745 0.049390 0.545074 0.037 Uiso 1 1 calc R . . . .
C9 C 0.57539(16) 0.16617(12) 0.56784(7) 0.0321(3) Uani 1 1 d . . . . .
H9 H 0.652734 0.112346 0.561183 0.039 Uiso 1 1 calc R . . . .
C10 C 0.60700(15) 0.28172(13) 0.58734(8) 0.0324(3) Uani 1 1 d . . . . .
H10 H 0.705924 0.306713 0.595144 0.039 Uiso 1 1 calc R . . . .
C11 C 0.49405(14) 0.36076(12) 0.59543(7) 0.0294(3) Uani 1 1 d . . . . .
H11 H 0.515903 0.440230 0.608164 0.035 Uiso 1 1 calc R . . . .
C12 C 0.19381(13) 0.58731(11) 0.72157(7) 0.0254(3) Uani 1 1 d . . . . .
C13 C 0.11223(14) 0.67091(12) 0.75722(8) 0.0298(3) Uani 1 1 d . . . . .
H13 H 0.095543 0.746090 0.735328 0.036 Uiso 1 1 calc R . . . .
C14 C 0.05533(15) 0.64563(13) 0.82406(8) 0.0344(3) Uani 1 1 d . . . . .
H14 H -0.000810 0.703083 0.847481 0.041 Uiso 1 1 calc R . . . .
C15 C 0.08002(16) 0.53705(13) 0.85677(8) 0.0373(3) Uani 1 1 d . . . . .
H15 H 0.039568 0.519150 0.902223 0.045 Uiso 1 1 calc R . . . .
C16 C 0.16413(16) 0.45428(13) 0.82296(8) 0.0371(3) Uani 1 1 d . . . . .
H16 H 0.182258 0.379879 0.845670 0.045 Uiso 1 1 calc R . . . .
C17 C 0.22170(14) 0.47941(12) 0.75644(7) 0.0307(3) Uani 1 1 d . . . . .
H17 H 0.280851 0.422697 0.734233 0.037 Uiso 1 1 calc R . . . .
C18 C 0.41315(14) 0.78080(12) 0.68161(8) 0.0320(3) Uani 1 1 d . . . . .
H18A H 0.387320 0.789596 0.733371 0.038 Uiso 1 1 calc R . . . .
H18B H 0.438908 0.859570 0.663180 0.038 Uiso 1 1 calc R . . . .
C19 C 0.54373(14) 0.70049(12) 0.67943(7) 0.0271(3) Uani 1 1 d . . . . .
C20 C 0.59581(15) 0.63921(13) 0.74175(8) 0.0329(3) Uani 1 1 d . . . . .
H20 H 0.548122 0.647763 0.786239 0.039 Uiso 1 1 calc R . . . .
C21 C 0.71612(16) 0.56566(14) 0.74049(9) 0.0392(4) Uani 1 1 d . . . . .
H21 H 0.750873 0.524785 0.783939 0.047 Uiso 1 1 calc R . . . .
C22 C 0.78582(15) 0.55175(13) 0.67566(9) 0.0384(4) Uani 1 1 d . . . . .
H22 H 0.868766 0.501748 0.674462 0.046 Uiso 1 1 calc R . . . .
C23 C 0.73339(14) 0.61139(13) 0.61277(8) 0.0351(3) Uani 1 1 d . . . . .
H23 H 0.780005 0.601425 0.568076 0.042 Uiso 1 1 calc R . . . .
C24 C 0.61384(14) 0.68532(13) 0.61435(7) 0.0307(3) Uani 1 1 d . . . . .
H24 H 0.579195 0.726074 0.570840 0.037 Uiso 1 1 calc R . . . .

loop_
_atom_site_aniso_label
_atom_site_aniso_U_11
_atom_site_aniso_U_22
_atom_site_aniso_U_33
_atom_site_aniso_U_23
_atom_site_aniso_U_13
_atom_site_aniso_U_12
O1 0.0447(6) 0.0250(5) 0.0438(6) 0.0049(4) 0.0066(5) -0.0053(4)
O2 0.0301(5) 0.0305(5) 0.0416(6) -0.0052(4) 0.0056(4) -0.0071(4)
N1 0.0274(5) 0.0206(6) 0.0326(6) -0.0014(5) 0.0008(5) -0.0044(4)
C1 0.0307(7) 0.0253(7) 0.0293(7) -0.0009(5) 0.0082(5) -0.0014(5)
C2 0.0343(7) 0.0332(8) 0.0386(8) 0.0010(6) -0.0024(6) -0.0010(6)
C3 0.0226(6) 0.0215(7) 0.0311(7) -0.0006(5) 0.0018(5) -0.0023(5)
C4 0.0278(6) 0.0250(7) 0.0278(7) 0.0004(5) 0.0045(5) -0.0033(5)
C5 0.0319(7) 0.0250(7) 0.0224(6) -0.0029(5) 0.0033(5) -0.0063(5)
C6 0.0320(7) 0.0233(7) 0.0196(6) -0.0010(5) 0.0047(5) -0.0042(5)
C7 0.0337(7) 0.0263(7) 0.0214(6) -0.0002(5) 0.0056(5) -0.0064(6)
C8 0.0443(8) 0.0228(7) 0.0251(7) -0.0005(5) 0.0075(6) -0.0028(6)
C9 0.0387(7) 0.0306(8) 0.0279(7) 0.0022(6) 0.0076(6) 0.0055(6)
C10 0.0312(7) 0.0344(8) 0.0317(7) 0.0009(6) 0.0039(6) -0.0024(6)
C11 0.0334(7) 0.0259(7) 0.0290(7) -0.0015(5) 0.0036(5) -0.0057(5)
C12 0.0231(6) 0.0237(7) 0.0292(7) -0.0028(5) 0.0011(5) -0.0023(5)
C13 0.0287(7) 0.0254(7) 0.0352(8) -0.0035(6) 0.0023(6) -0.0013(5)
C14 0.0309(7) 0.0354(8) 0.0377(8) -0.0091(6) 0.0084(6) -0.0011(6)
C15 0.0398(8) 0.0408(9) 0.0324(8) -0.0026(6) 0.0103(6) -0.0071(7)
C16 0.0460(8) 0.0306(8) 0.0351(8) 0.0035(6) 0.0049(6) -0.0021(6)
C17 0.0334(7) 0.0272(7) 0.0318(7) -0.0018(6) 0.0035(6) 0.0008(6)
C18 0.0320(7) 0.0283(7) 0.0353(8) -0.0069(6) 0.0007(6) -0.0078(6)
C19 0.0272(6) 0.0274(7) 0.0265(7) -0.0023(5) 0.0003(5) -0.0103(5)
C20 0.0313(7) 0.0423(9) 0.0249(7) 0.0011(6) 0.0011(5) -0.0100(6)
C21 0.0351(8) 0.0426(9) 0.0382(8) 0.0082(7) -0.0089(6) -0.0084(7)
C22 0.0247(7) 0.0376(8) 0.0521(9) -0.0046(7) -0.0032(6) -0.0044(6)
C23 0.0277(7) 0.0435(9) 0.0348(8) -0.0072(6) 0.0070(6) -0.0115(6)
C24 0.0314(7) 0.0349(8) 0.0256(7) 0.0019(6) 0.0017(5) -0.0109(6)

loop_
_atom_type_symbol
_atom_type_description
_atom_type_scat_dispersion_real
_atom_type_scat_dispersion_imag
_atom_type_scat_source
C C 0.0148 0.0070 'International Tables Vol C Tables 4.2.6.8 and 6.1.1.4'
H H 0.0000 0.0000 'International Tables Vol C Tables 4.2.6.8 and 6.1.1.4'
N N 0.0253 0.0136 'International Tables Vol C Tables 4.2.6.8 and 6.1.1.4'
O O 0.0412 0.0250 'International Tables Vol C Tables 4.2.6.8 and 6.1.1.4'

loop_
_geom_angle_atom_site_label_1
_geom_angle_atom_site_label_2
_geom_angle_atom_site_label_3
_geom_angle
_geom_angle_site_symmetry_1
_geom_angle_site_symmetry_3
_geom_angle_publ_flag
C1 N1 C3 123.24(11) . . ?
C1 N1 C18 120.38(11) . . ?
C3 N1 C18 116.23(11) . . ?
O1 C1 N1 121.47(12) . . ?
O1 C1 C2 120.56(13) . . ?
N1 C1 C2 117.97(12) . . ?
C1 C2 H2A 109.5 . . ?
C1 C2 H2B 109.5 . . ?
C1 C2 H2C 109.5 . . ?
H2A C2 H2B 109.5 . . ?
H2A C2 H2C 109.5 . . ?
H2B C2 H2C 109.5 . . ?
N1 C3 C12 115.69(11) . . ?
C4 C3 N1 117.90(12) . . ?
C4 C3 C12 126.36(12) . . ?
C3 C4 H4 116.5 . . ?
C3 C4 C5 126.97(12) . . ?
C5 C4 H4 116.5 . . ?
O2 C5 C4 121.26(12) . . ?
O2 C5 C6 122.47(12) . . ?
C6 C5 C4 116.20(11) . . ?
C7 C6 C5 120.59(12) . . ?
C11 C6 C5 120.34(12) . . ?
C11 C6 C7 119.07(12) . . ?
C6 C7 H7 119.9 . . ?
C8 C7 C6 120.28(12) . . ?
C8 C7 H7 119.9 . . ?
C7 C8 H8 119.9 . . ?
C7 C8 C9 120.16(13) . . ?
C9 C8 H8 119.9 . . ?
C8 C9 H9 119.9 . . ?
C10 C9 C8 120.14(13) . . ?
C10 C9 H9 119.9 . . ?
C9 C10 H10 120.1 . . ?
C9 C10 C11 119.86(13) . . ?
C11 C10 H10 120.1 . . ?
C6 C11 H11 119.8 . . ?
C10 C11 C6 120.46(13) . . ?
C10 C11 H11 119.8 . . ?
C13 C12 C3 119.94(12) . . ?
C17 C12 C3 121.72(12) . . ?
C17 C12 C13 118.34(12) . . ?
C12 C13 H13 119.6 . . ?
C14 C13 C12 120.83(13) . . ?
C14 C13 H13 119.6 . . ?
C13 C14 H14 119.9 . . ?
C15 C14 C13 120.12(13) . . ?
C15 C14 H14 119.9 . . ?
C14 C15 H15 120.2 . . ?
C14 C15 C16 119.67(13) . . ?
C16 C15 H15 120.2 . . ?
C15 C16 H16 119.8 . . ?
C17 C16 C15 120.36(14) . . ?
C17 C16 H16 119.8 . . ?
C12 C17 H17 119.7 . . ?
C16 C17 C12 120.61(13) . . ?
C16 C17 H17 119.7 . . ?
N1 C18 H18A 109.3 . . ?
N1 C18 H18B 109.3 . . ?
N1 C18 C19 111.71(11) . . ?
H18A C18 H18B 107.9 . . ?
C19 C18 H18A 109.3 . . ?
C19 C18 H18B 109.3 . . ?
C20 C19 C18 120.73(12) . . ?
C20 C19 C24 118.51(13) . . ?
C24 C19 C18 120.76(12) . . ?
C19 C20 H20 119.4 . . ?
C19 C20 C21 121.23(13) . . ?
C21 C20 H20 119.4 . . ?
C20 C21 H21 120.1 . . ?
C20 C21 C22 119.86(14) . . ?
C22 C21 H21 120.1 . . ?
C21 C22 H22 120.3 . . ?
C23 C22 C21 119.36(14) . . ?
C23 C22 H22 120.3 . . ?
C22 C23 H23 119.7 . . ?
C24 C23 C22 120.62(13) . . ?
C24 C23 H23 119.7 . . ?
C19 C24 H24 119.8 . . ?
C23 C24 C19 120.41(13) . . ?
C23 C24 H24 119.8 . . ?

loop_
_geom_bond_atom_site_label_1
_geom_bond_atom_site_label_2
_geom_bond_distance
_geom_bond_site_symmetry_2
_geom_bond_publ_flag
O1 C1 1.2272(16) . ?
O2 C5 1.2200(15) . ?
N1 C1 1.3644(17) . ?
N1 C3 1.4356(16) . ?
N1 C18 1.4763(17) . ?
C1 C2 1.5033(19) . ?
C2 H2A 0.9800 . ?
C2 H2B 0.9800 . ?
C2 H2C 0.9800 . ?
C3 C4 1.3348(18) . ?
C3 C12 1.4805(18) . ?
C4 H4 0.9500 . ?
C4 C5 1.4939(18) . ?
C5 C6 1.4868(18) . ?
C6 C7 1.3976(18) . ?
C6 C11 1.3946(18) . ?
C7 H7 0.9500 . ?
C7 C8 1.3807(19) . ?
C8 H8 0.9500 . ?
C8 C9 1.387(2) . ?
C9 H9 0.9500 . ?
C9 C10 1.385(2) . ?
C10 H10 0.9500 . ?
C10 C11 1.3855(19) . ?
C11 H11 0.9500 . ?
C12 C13 1.3958(18) . ?
C12 C17 1.3950(19) . ?
C13 H13 0.9500 . ?
C13 C14 1.384(2) . ?
C14 H14 0.9500 . ?
C14 C15 1.381(2) . ?
C15 H15 0.9500 . ?
C15 C16 1.386(2) . ?
C16 H16 0.9500 . ?
C16 C17 1.3812(19) . ?
C17 H17 0.9500 . ?
C18 H18A 0.9900 . ?
C18 H18B 0.9900 . ?
C18 C19 1.5069(19) . ?
C19 C20 1.3833(19) . ?
C19 C24 1.3946(18) . ?
C20 H20 0.9500 . ?
C20 C21 1.384(2) . ?
C21 H21 0.9500 . ?
C21 C22 1.387(2) . ?
C22 H22 0.9500 . ?
C22 C23 1.383(2) . ?
C23 H23 0.9500 . ?
C23 C24 1.382(2) . ?
C24 H24 0.9500 . ?
